data_7054777
loop_
_publ_author_name
'Deng, Meng'
'Chi, Shuhui'
'Luo, Yunjie'

_publ_section_title
;
 Rare-earth metal bis(alkyl) complexes bearing pyrrolidinyl-functionalized
 cyclopentadienyl, indenyl and fluorenyl ligands: synthesis,
 characterization and the ligand effect on isoprene polymerization
;
_journal_issue 10
_journal_name_full 'New J. Chem.'
_journal_page_first 7575
_journal_paper_doi 10.1039/C5NJ00279F
_journal_volume 39
_journal_year 2015
_chemical_formula_moiety 'C31 H52 Lu N O Si3'
_chemical_formula_sum 'C31 H52 Lu N O Si3'
_chemical_formula_weight 713.98
_chemical_name_systematic
; 
 ? 
;
_space_group_IT_number 14
_symmetry_cell_setting monoclinic
_symmetry_Int_Tables_number 14
_symmetry_space_group_name_Hall '-P 2ybc'
_symmetry_space_group_name_H-M 'P 1 21/c 1'
_atom_sites_solution_hydrogens geom
_atom_sites_solution_primary direct
_atom_sites_solution_secondary difmap
_audit_creation_method SHELXL-97
_audit_update_record
;
2015-01-22 deposited with the CCDC.
2015-03-26 downloaded from the CCDC.
;
_cell_angle_alpha 90.00
_cell_angle_beta 96.377(5)
_cell_angle_gamma 90.00
_cell_formula_units_Z 4
_cell_length_a 10.0861(5)
_cell_length_b 11.1647(6)
_cell_length_c 30.639(2)
_cell_measurement_reflns_used 4754
_cell_measurement_temperature 220(2)
_cell_measurement_theta_max 29.5022
_cell_measurement_theta_min 3.1327
_cell_volume 3428.9(3)
_computing_cell_refinement 'CrysAlisPro, Agilent Technologies'
_computing_data_collection 'CrysAlisPro, Agilent Technologies'
_computing_data_reduction 'CrysAlisPro, Agilent Technologies'
_computing_structure_refinement 'SHELXL-97 (Sheldrick, 1997)'
_computing_structure_solution 'SHELXS-97 (Sheldrick, 1990)'
_diffrn_ambient_temperature 220(2)
_diffrn_detector_area_resol_mean 10.4692
_diffrn_measured_fraction_theta_full 0.998
_diffrn_measured_fraction_theta_max 0.998
_diffrn_measurement_device_type 'Xcalibur, Atlas, Gemini'
_diffrn_measurement_method '\w scans'
_diffrn_radiation_monochromator graphite
_diffrn_radiation_source 'Enhance (Mo) X-ray Source'
_diffrn_radiation_type MoK\a
_diffrn_radiation_wavelength 0.71070
_diffrn_reflns_av_R_equivalents 0.0416
_diffrn_reflns_av_sigmaI/netI 0.0615
_diffrn_reflns_limit_h_max 10
_diffrn_reflns_limit_h_min -12
_diffrn_reflns_limit_k_max 11
_diffrn_reflns_limit_k_min -13
_diffrn_reflns_limit_l_max 36
_diffrn_reflns_limit_l_min -37
_diffrn_reflns_number 14287
_diffrn_reflns_theta_full 25.50
_diffrn_reflns_theta_max 25.50
_diffrn_reflns_theta_min 3.14
_exptl_absorpt_coefficient_mu 3.006
_exptl_absorpt_correction_T_max 1.00000
_exptl_absorpt_correction_T_min 0.57893
_exptl_absorpt_correction_type multi-scan
_exptl_absorpt_process_details
;
CrysAlisPro, Agilent Technologies,
Version 1.171.35.21 (release 20-01-2012 CrysAlis171 .NET)
(compiled Jan 23 2012,18:06:46)
Empirical absorption correction using spherical harmonics,
 implemented in SCALE3 ABSPACK scaling algorithm.
;
_exptl_crystal_colour yellow
_exptl_crystal_density_diffrn 1.383
_exptl_crystal_density_method 'not measured'
_exptl_crystal_description block
_exptl_crystal_F_000 1464
_exptl_crystal_size_max 0.70
_exptl_crystal_size_mid 0.50
_exptl_crystal_size_min 0.30
_refine_diff_density_max 4.897
_refine_diff_density_min -2.229
_refine_diff_density_rms 0.227
_refine_ls_extinction_method none
_refine_ls_goodness_of_fit_ref 1.133
_refine_ls_hydrogen_treatment constr
_refine_ls_matrix_type full
_refine_ls_number_parameters 330
_refine_ls_number_reflns 6386
_refine_ls_number_restraints 0
_refine_ls_restrained_S_all 1.133
_refine_ls_R_factor_all 0.0874
_refine_ls_R_factor_gt 0.0741
_refine_ls_shift/su_max 0.001
_refine_ls_shift/su_mean 0.000
_refine_ls_structure_factor_coef Fsqd
_refine_ls_weighting_details 'calc w=1/[\s^2^(Fo^2^)+(0.0370P)^2^+123.3332P] where P=(Fo^2^+2Fc^2^)/3'
_refine_ls_weighting_scheme calc
_refine_ls_wR_factor_gt 0.2001
_refine_ls_wR_factor_ref 0.2048
_reflns_number_gt 5306
_reflns_number_total 6386
_reflns_threshold_expression >2sigma(I)
_cod_data_source_file c5nj00279f2.cif
_cod_data_source_block g120704c
_cod_depositor_comments 'Adding full bibliography for 7054775--7054777.cif.'
_cod_original_cell_volume 3428.8(3)
_cod_original_sg_symbol_H-M 'P 21/c'
_cod_database_code 7054777

loop_
_symmetry_equiv_pos_as_xyz
'x, y, z'
'-x, y+1/2, -z+1/2'
'-x, -y, -z'
'x, -y-1/2, z-1/2'

loop_
_atom_site_label
_atom_site_type_symbol
_atom_site_fract_x
_atom_site_fract_y
_atom_site_fract_z
_atom_site_U_iso_or_equiv
_atom_site_adp_type
_atom_site_occupancy
_atom_site_symmetry_multiplicity
_atom_site_calc_flag
_atom_site_refinement_flags
Lu1 Lu 0.27025(5) 0.33279(5) 0.624085(17) 0.02523(19) Uani 1 1 d .
Si1 Si 0.4634(4) 0.3410(3) 0.71206(11) 0.0275(8) Uani 1 1 d .
Si2 Si 0.0480(4) 0.5884(4) 0.59257(13) 0.0334(8) Uani 1 1 d .
Si3 Si 0.4208(4) 0.2643(4) 0.51350(12) 0.0336(9) Uani 1 1 d .
O1 O 0.0914(10) 0.2104(9) 0.6074(4) 0.045(3) Uani 1 1 d .
N1 N 0.4752(11) 0.4232(10) 0.6619(4) 0.031(2) Uani 1 1 d .
C1 C 0.3452(14) 0.2174(13) 0.6935(4) 0.035(4) Uani 1 1 d .
C2 C 0.3778(11) 0.1264(13) 0.6703(4) 0.031(3) Uani 1 1 d .
C3 C 0.4755(16) 0.1031(14) 0.6399(5) 0.041(4) Uani 1 1 d .
H3 H 0.5341 0.1650 0.6340 0.049 Uiso 1 1 calc R
C4 C 0.4857(16) -0.0052(15) 0.6196(5) 0.047(4) Uani 1 1 d .
H4 H 0.5542 -0.0156 0.6015 0.056 Uiso 1 1 calc R
C5 C 0.4021(16) -0.0981(13) 0.6243(5) 0.046(4) Uani 1 1 d .
H5 H 0.4120 -0.1699 0.6090 0.055 Uiso 1 1 calc R
C6 C 0.3008(13) -0.0875(13) 0.6519(5) 0.036(3) Uani 1 1 d .
H6 H 0.2439 -0.1520 0.6564 0.043 Uiso 1 1 calc R
C7 C 0.2877(13) 0.0234(12) 0.6727(4) 0.031(3) Uani 1 1 d .
C8 C 0.1950(13) 0.0620(12) 0.7029(4) 0.033(3) Uani 1 1 d .
C9 C 0.0883(14) 0.0028(13) 0.7185(5) 0.041(3) Uani 1 1 d .
H9 H 0.0679 -0.0765 0.7098 0.049 Uiso 1 1 calc R
C10 C 0.0120(18) 0.0613(15) 0.7469(6) 0.055(4) Uani 1 1 d .
H10 H -0.0597 0.0220 0.7579 0.066 Uiso 1 1 calc R
C11 C 0.0432(16) 0.1791(15) 0.7590(5) 0.049(4) Uani 1 1 d .
H11 H -0.0099 0.2184 0.7779 0.059 Uiso 1 1 calc R
C12 C 0.1478(14) 0.2402(14) 0.7446(5) 0.040(3) Uani 1 1 d .
H12 H 0.1667 0.3193 0.7538 0.049 Uiso 1 1 calc R
C13 C 0.2270(13) 0.1820(11) 0.7155(4) 0.028(3) Uani 1 1 d .
C14 C 0.4028(16) 0.4422(14) 0.7537(5) 0.043(4) Uani 1 1 d .
H14A H 0.4650 0.5081 0.7596 0.065 Uiso 1 1 calc R
H14B H 0.3961 0.3979 0.7806 0.065 Uiso 1 1 calc R
H14C H 0.3158 0.4735 0.7427 0.065 Uiso 1 1 calc R
C15 C 0.6299(15) 0.2810(14) 0.7336(5) 0.044(4) Uani 1 1 d .
H15A H 0.6519 0.2137 0.7157 0.066 Uiso 1 1 calc R
H15B H 0.6279 0.2547 0.7637 0.066 Uiso 1 1 calc R
H15C H 0.6966 0.3432 0.7326 0.066 Uiso 1 1 calc R
C16 C 0.4629(16) 0.5582(12) 0.6632(5) 0.042(4) Uani 1 1 d .
H16A H 0.4251 0.5890 0.6345 0.050 Uiso 1 1 calc R
H16B H 0.4053 0.5825 0.6853 0.050 Uiso 1 1 calc R
C17 C 0.6007(18) 0.6040(15) 0.6746(6) 0.060(5) Uani 1 1 d .
H17A H 0.6211 0.6114 0.7065 0.072 Uiso 1 1 calc R
H17B H 0.6112 0.6827 0.6613 0.072 Uiso 1 1 calc R
C18 C 0.6914(16) 0.5129(16) 0.6566(6) 0.054(4) Uani 1 1 d .
H18A H 0.7604 0.4863 0.6796 0.065 Uiso 1 1 calc R
H18B H 0.7350 0.5475 0.6325 0.065 Uiso 1 1 calc R
C19 C 0.6022(14) 0.4086(15) 0.6403(5) 0.044(4) Uani 1 1 d .
H19A H 0.5830 0.4112 0.6082 0.053 Uiso 1 1 calc R
H19B H 0.6454 0.3321 0.6486 0.053 Uiso 1 1 calc R
C20 C 0.1324(14) 0.4928(14) 0.6367(4) 0.037(3) Uani 1 1 d .
H20A H 0.0620 0.4605 0.6529 0.044 Uiso 1 1 calc R
H20B H 0.1856 0.5468 0.6569 0.044 Uiso 1 1 calc R
C21 C -0.0687(15) 0.4935(15) 0.5562(5) 0.045(4) Uani 1 1 d .
H21A H -0.0195 0.4290 0.5442 0.068 Uiso 1 1 calc R
H21B H -0.1116 0.5419 0.5324 0.068 Uiso 1 1 calc R
H21C H -0.1360 0.4602 0.5730 0.068 Uiso 1 1 calc R
C22 C 0.1664(16) 0.6589(14) 0.5578(5) 0.045(4) Uani 1 1 d .
H22A H 0.2086 0.7275 0.5730 0.067 Uiso 1 1 calc R
H22B H 0.1182 0.6849 0.5302 0.067 Uiso 1 1 calc R
H22C H 0.2341 0.6012 0.5519 0.067 Uiso 1 1 calc R
C23 C -0.0488(16) 0.7180(14) 0.6127(6) 0.050(4) Uani 1 1 d .
H23A H -0.1075 0.6890 0.6334 0.074 Uiso 1 1 calc R
H23B H -0.1015 0.7554 0.5880 0.074 Uiso 1 1 calc R
H23C H 0.0128 0.7762 0.6271 0.074 Uiso 1 1 calc R
C24 C 0.3289(13) 0.3457(12) 0.5531(4) 0.030(3) Uani 1 1 d .
H24A H 0.2418 0.3573 0.5361 0.036 Uiso 1 1 calc R
H24B H 0.3714 0.4247 0.5535 0.036 Uiso 1 1 calc R
C25 C 0.6011(15) 0.2408(16) 0.5349(5) 0.048(4) Uani 1 1 d .
H25A H 0.6460 0.3176 0.5380 0.072 Uiso 1 1 calc R
H25B H 0.6435 0.1910 0.5145 0.072 Uiso 1 1 calc R
H25C H 0.6067 0.2015 0.5633 0.072 Uiso 1 1 calc R
C26 C 0.3466(19) 0.1147(16) 0.4995(6) 0.061(5) Uani 1 1 d .
H26A H 0.3575 0.0636 0.5252 0.092 Uiso 1 1 calc R
H26B H 0.3913 0.0787 0.4763 0.092 Uiso 1 1 calc R
H26C H 0.2524 0.1237 0.4896 0.092 Uiso 1 1 calc R
C27 C 0.4228(17) 0.3460(17) 0.4595(5) 0.054(4) Uani 1 1 d .
H27A H 0.3354 0.3409 0.4429 0.080 Uiso 1 1 calc R
H27B H 0.4885 0.3095 0.4428 0.080 Uiso 1 1 calc R
H27C H 0.4457 0.4294 0.4651 0.080 Uiso 1 1 calc R
C28 C 0.094(2) 0.133(2) 0.5714(7) 0.080(5) Uani 1 1 d .
H28A H 0.1649 0.0726 0.5773 0.096 Uiso 1 1 calc R
H28B H 0.1087 0.1771 0.5448 0.096 Uiso 1 1 calc R
C29 C -0.050(2) 0.070(2) 0.5663(7) 0.080(5) Uani 1 1 d .
H29A H -0.1099 0.1098 0.5434 0.096 Uiso 1 1 calc R
H29B H -0.0431 -0.0147 0.5592 0.096 Uiso 1 1 calc R
C30 C -0.0957(17) 0.0873(19) 0.6102(7) 0.068(4) Uani 1 1 d .
H30A H -0.0658 0.0209 0.6298 0.081 Uiso 1 1 calc R
H30B H -0.1933 0.0918 0.6078 0.081 Uiso 1 1 calc R
C31 C -0.0331(17) 0.2058(18) 0.6276(7) 0.068(4) Uani 1 1 d .
H31A H -0.0907 0.2740 0.6184 0.081 Uiso 1 1 calc R
H31B H -0.0161 0.2052 0.6597 0.081 Uiso 1 1 calc R

loop_
_atom_site_aniso_label
_atom_site_aniso_U_11
_atom_site_aniso_U_22
_atom_site_aniso_U_33
_atom_site_aniso_U_23
_atom_site_aniso_U_13
_atom_site_aniso_U_12
Lu1 0.0249(3) 0.0285(3) 0.0215(3) 0.0004(2) -0.00077(19) -0.0019(2)
Si1 0.0319(18) 0.0225(17) 0.0261(17) 0.0005(14) -0.0055(14) -0.0049(16)
Si2 0.032(2) 0.032(2) 0.036(2) -0.0017(17) 0.0049(16) 0.0002(17)
Si3 0.036(2) 0.039(2) 0.0260(18) -0.0026(16) 0.0026(15) 0.0029(18)
O1 0.032(5) 0.045(6) 0.056(7) 0.011(5) -0.002(5) -0.015(5)
N1 0.033(6) 0.030(6) 0.030(6) -0.001(5) 0.006(5) -0.006(5)
C1 0.043(8) 0.044(8) 0.013(6) 0.012(6) -0.015(5) -0.032(7)
C2 0.014(6) 0.041(8) 0.038(7) 0.035(7) 0.004(5) 0.001(6)
C3 0.051(9) 0.042(8) 0.031(7) -0.007(6) 0.013(7) -0.012(7)
C4 0.045(9) 0.050(10) 0.045(9) -0.014(8) 0.008(7) 0.007(8)
C5 0.057(10) 0.027(8) 0.054(10) -0.019(7) 0.008(8) -0.004(7)
C6 0.029(7) 0.035(8) 0.043(8) -0.017(6) -0.002(6) -0.003(6)
C7 0.033(7) 0.031(7) 0.027(7) 0.000(6) -0.008(5) -0.004(6)
C8 0.033(7) 0.031(7) 0.033(7) 0.007(6) -0.009(6) -0.004(6)
C9 0.037(8) 0.030(7) 0.056(9) 0.003(7) 0.007(7) -0.009(7)
C10 0.052(10) 0.044(10) 0.070(12) 0.017(9) 0.018(9) -0.012(8)
C11 0.045(9) 0.052(10) 0.053(10) 0.001(8) 0.018(7) -0.001(8)
C12 0.039(8) 0.035(8) 0.046(9) 0.005(7) 0.001(7) 0.007(7)
C13 0.035(7) 0.025(7) 0.023(6) 0.003(5) -0.002(5) -0.001(6)
C14 0.060(10) 0.039(8) 0.030(8) -0.007(6) 0.001(7) -0.005(8)
C15 0.045(9) 0.037(8) 0.046(9) 0.002(7) -0.006(7) -0.003(7)
C16 0.061(10) 0.027(7) 0.037(8) 0.009(6) 0.008(7) -0.010(7)
C17 0.068(12) 0.040(9) 0.069(12) -0.005(9) -0.007(9) -0.019(9)
C18 0.046(9) 0.061(11) 0.056(10) 0.002(9) 0.010(8) -0.025(9)
C19 0.035(8) 0.055(10) 0.043(9) -0.002(7) 0.011(7) -0.012(7)
C20 0.034(7) 0.046(9) 0.030(7) 0.005(6) 0.003(6) 0.005(7)
C21 0.040(8) 0.046(9) 0.048(9) 0.004(8) -0.004(7) 0.000(8)
C22 0.058(10) 0.040(8) 0.037(8) -0.002(7) 0.009(7) -0.008(8)
C23 0.041(9) 0.037(9) 0.070(11) -0.012(8) 0.006(8) 0.005(7)
C24 0.029(7) 0.033(7) 0.027(6) 0.000(6) 0.002(5) -0.004(6)
C25 0.042(9) 0.066(11) 0.035(8) 0.004(8) 0.004(7) 0.003(8)
C26 0.066(12) 0.053(11) 0.065(12) -0.020(9) 0.009(9) 0.001(9)
C27 0.058(10) 0.073(12) 0.032(8) 0.004(8) 0.014(7) 0.010(10)
C28 0.086(11) 0.084(11) 0.063(9) -0.019(8) -0.023(8) -0.001(9)
C29 0.086(11) 0.084(11) 0.063(9) -0.019(8) -0.023(8) -0.001(9)
C30 0.037(7) 0.078(10) 0.085(10) 0.019(8) -0.006(6) -0.022(6)
C31 0.037(7) 0.078(10) 0.085(10) 0.019(8) -0.006(6) -0.022(6)

loop_
_atom_type_symbol
_atom_type_description
_atom_type_scat_dispersion_real
_atom_type_scat_dispersion_imag
_atom_type_scat_source
C C 0.0033 0.0016 'International Tables Vol C Tables 4.2.6.8 and 6.1.1.4'
H H 0.0000 0.0000 'International Tables Vol C Tables 4.2.6.8 and 6.1.1.4'
O O 0.0106 0.0060 'International Tables Vol C Tables 4.2.6.8 and 6.1.1.4'
Si Si 0.0817 0.0704 'International Tables Vol C Tables 4.2.6.8 and 6.1.1.4'
N N 0.0061 0.0033 'International Tables Vol C Tables 4.2.6.8 and 6.1.1.4'
Lu Lu -0.4720 5.8584 'International Tables Vol C Tables 4.2.6.8 and 6.1.1.4'

loop_
_geom_angle_atom_site_label_1
_geom_angle_atom_site_label_2
_geom_angle_atom_site_label_3
_geom_angle
O1 Lu1 C24 96.1(4)
O1 Lu1 C20 91.4(5)
C24 Lu1 C20 109.1(5)
O1 Lu1 N1 162.1(4)
C24 Lu1 N1 97.3(4)
C20 Lu1 N1 95.3(5)
O1 Lu1 C1 92.2(4)
C24 Lu1 C1 137.4(5)
C20 Lu1 C1 112.4(5)
N1 Lu1 C1 70.0(4)
O1 Lu1 C2 82.8(4)
C24 Lu1 C2 113.1(4)
C20 Lu1 C2 137.7(4)
N1 Lu1 C2 81.1(4)
C1 Lu1 C2 27.1(4)
O1 Lu1 Si1 127.5(3)
C24 Lu1 Si1 127.1(3)
C20 Lu1 Si1 99.2(3)
N1 Lu1 Si1 34.9(3)
C1 Lu1 Si1 36.5(3)
C2 Lu1 Si1 55.5(3)
N1 Si1 C14 109.5(6)
N1 Si1 C15 110.1(7)
C14 Si1 C15 109.1(7)
N1 Si1 C1 102.5(5)
C14 Si1 C1 114.3(7)
C15 Si1 C1 111.2(7)
N1 Si1 Lu1 51.6(4)
C14 Si1 Lu1 112.8(5)
C15 Si1 Lu1 137.9(5)
C1 Si1 Lu1 53.5(4)
C20 Si2 C21 108.6(7)
C20 Si2 C22 112.9(7)
C21 Si2 C22 107.5(7)
C20 Si2 C23 114.6(7)
C21 Si2 C23 108.5(7)
C22 Si2 C23 104.5(8)
C24 Si3 C26 112.1(7)
C24 Si3 C25 112.1(7)
C26 Si3 C25 107.7(8)
C24 Si3 C27 113.1(7)
C26 Si3 C27 105.9(9)
C25 Si3 C27 105.6(7)
C28 O1 C31 113.7(14)
C28 O1 Lu1 117.6(11)
C31 O1 Lu1 128.6(11)
C16 N1 C19 101.2(11)
C16 N1 Si1 118.0(9)
C19 N1 Si1 117.2(9)
C16 N1 Lu1 110.7(9)
C19 N1 Lu1 117.1(8)
Si1 N1 Lu1 93.5(4)
C2 C1 C13 107.7(11)
C2 C1 Si1 123.4(11)
C13 C1 Si1 125.0(10)
C2 C1 Lu1 90.5(8)
C13 C1 Lu1 109.7(9)
Si1 C1 Lu1 90.0(5)
C1 C2 C3 136.0(13)
C1 C2 C7 112.8(11)
C3 C2 C7 111.0(13)
C1 C2 Lu1 62.4(7)
C3 C2 Lu1 94.2(8)
C7 C2 Lu1 116.9(8)
C4 C3 C2 122.7(14)
C4 C3 H3 118.6
C2 C3 H3 118.6
C5 C4 C3 123.3(15)
C5 C4 H4 118.4
C3 C4 H4 118.4
C4 C5 C6 120.2(14)
C4 C5 H5 119.9
C6 C5 H5 119.9
C5 C6 C7 117.3(13)
C5 C6 H6 121.3
C7 C6 H6 121.3
C6 C7 C8 130.5(13)
C6 C7 C2 125.2(13)
C8 C7 C2 104.2(12)
C9 C8 C13 121.1(14)
C9 C8 C7 130.9(13)
C13 C8 C7 108.0(12)
C10 C9 C8 119.6(14)
C10 C9 H9 120.2
C8 C9 H9 120.2
C9 C10 C11 119.2(15)
C9 C10 H10 120.4
C11 C10 H10 120.4
C12 C11 C10 122.9(16)
C12 C11 H11 118.5
C10 C11 H11 118.5
C11 C12 C13 118.8(14)
C11 C12 H12 120.6
C13 C12 H12 120.6
C12 C13 C8 118.4(13)
C12 C13 C1 134.4(13)
C8 C13 C1 107.3(12)
Si1 C14 H14A 109.5
Si1 C14 H14B 109.5
H14A C14 H14B 109.5
Si1 C14 H14C 109.5
H14A C14 H14C 109.5
H14B C14 H14C 109.5
Si1 C15 H15A 109.5
Si1 C15 H15B 109.5
H15A C15 H15B 109.5
Si1 C15 H15C 109.5
H15A C15 H15C 109.5
H15B C15 H15C 109.5
C17 C16 N1 105.8(13)
C17 C16 H16A 110.6
N1 C16 H16A 110.6
C17 C16 H16B 110.6
N1 C16 H16B 110.6
H16A C16 H16B 108.7
C16 C17 C18 105.7(13)
C16 C17 H17A 110.6
C18 C17 H17A 110.6
C16 C17 H17B 110.6
C18 C17 H17B 110.6
H17A C17 H17B 108.7
C17 C18 C19 105.9(13)
C17 C18 H18A 110.5
C19 C18 H18A 110.5
C17 C18 H18B 110.5
C19 C18 H18B 110.5
H18A C18 H18B 108.7
N1 C19 C18 105.8(13)
N1 C19 H19A 110.6
C18 C19 H19A 110.6
N1 C19 H19B 110.6
C18 C19 H19B 110.6
H19A C19 H19B 108.7
Si2 C20 Lu1 123.9(7)
Si2 C20 H20A 106.4
Lu1 C20 H20A 106.4
Si2 C20 H20B 106.4
Lu1 C20 H20B 106.4
H20A C20 H20B 106.4
Si2 C21 H21A 109.5
Si2 C21 H21B 109.5
H21A C21 H21B 109.5
Si2 C21 H21C 109.5
H21A C21 H21C 109.5
H21B C21 H21C 109.5
Si2 C22 H22A 109.5
Si2 C22 H22B 109.5
H22A C22 H22B 109.5
Si2 C22 H22C 109.5
H22A C22 H22C 109.5
H22B C22 H22C 109.5
Si2 C23 H23A 109.5
Si2 C23 H23B 109.5
H23A C23 H23B 109.5
Si2 C23 H23C 109.5
H23A C23 H23C 109.5
H23B C23 H23C 109.5
Si3 C24 Lu1 141.7(7)
Si3 C24 H24A 101.6
Lu1 C24 H24A 101.6
Si3 C24 H24B 101.6
Lu1 C24 H24B 101.6
H24A C24 H24B 104.6
Si3 C25 H25A 109.5
Si3 C25 H25B 109.5
H25A C25 H25B 109.5
Si3 C25 H25C 109.5
H25A C25 H25C 109.5
H25B C25 H25C 109.5
Si3 C26 H26A 109.5
Si3 C26 H26B 109.5
H26A C26 H26B 109.5
Si3 C26 H26C 109.5
H26A C26 H26C 109.5
H26B C26 H26C 109.5
Si3 C27 H27A 109.5
Si3 C27 H27B 109.5
H27A C27 H27B 109.5
Si3 C27 H27C 109.5
H27A C27 H27C 109.5
H27B C27 H27C 109.5
O1 C28 C29 104.4(17)
O1 C28 H28A 110.9
C29 C28 H28A 110.9
O1 C28 H28B 110.9
C29 C28 H28B 110.9
H28A C28 H28B 108.9
C30 C29 C28 103.2(15)
C30 C29 H29A 111.1
C28 C29 H29A 111.1
C30 C29 H29B 111.1
C28 C29 H29B 111.1
H29A C29 H29B 109.1
C29 C30 C31 105.4(16)
C29 C30 H30A 110.7
C31 C30 H30A 110.7
C29 C30 H30B 110.7
C31 C30 H30B 110.7
H30A C30 H30B 108.8
O1 C31 C30 102.9(16)
O1 C31 H31A 111.2
C30 C31 H31A 111.2
O1 C31 H31B 111.2
C30 C31 H31B 111.2
H31A C31 H31B 109.1

loop_
_geom_bond_atom_site_label_1
_geom_bond_atom_site_label_2
_geom_bond_distance
Lu1 O1 2.275(10)
Lu1 C24 2.321(12)
Lu1 C20 2.322(14)
Lu1 N1 2.469(11)
Lu1 C1 2.529(12)
Lu1 C2 2.855(12)
Lu1 Si1 3.147(3)
Si1 N1 1.806(11)
Si1 C14 1.858(15)
Si1 C15 1.860(15)
Si1 C1 1.870(13)
Si2 C20 1.853(14)
Si2 C21 1.860(16)
Si2 C22 1.862(15)
Si2 C23 1.887(15)
Si3 C24 1.845(13)
Si3 C26 1.861(18)
Si3 C25 1.882(15)
Si3 C27 1.891(16)
O1 C28 1.41(2)
O1 C31 1.46(2)
N1 C16 1.513(17)
N1 C19 1.515(17)
C1 C2 1.30(2)
C1 C13 1.487(18)
C2 C3 1.452(19)
C2 C7 1.473(18)
C3 C4 1.37(2)
C3 H3 0.9400
C4 C5 1.35(2)
C4 H4 0.9400
C5 C6 1.40(2)
C5 H5 0.9400
C6 C7 1.405(19)
C6 H6 0.9400
C7 C8 1.45(2)
C8 C9 1.392(19)
C8 C13 1.421(18)
C9 C10 1.39(2)
C9 H9 0.9400
C10 C11 1.39(2)
C10 H10 0.9400
C11 C12 1.37(2)
C11 H11 0.9400
C12 C13 1.419(19)
C12 H12 0.9400
C14 H14A 0.9700
C14 H14B 0.9700
C14 H14C 0.9700
C15 H15A 0.9700
C15 H15B 0.9700
C15 H15C 0.9700
C16 C17 1.49(2)
C16 H16A 0.9800
C16 H16B 0.9800
C17 C18 1.51(2)
C17 H17A 0.9800
C17 H17B 0.9800
C18 C19 1.52(2)
C18 H18A 0.9800
C18 H18B 0.9800
C19 H19A 0.9800
C19 H19B 0.9800
C20 H20A 0.9800
C20 H20B 0.9800
C21 H21A 0.9700
C21 H21B 0.9700
C21 H21C 0.9700
C22 H22A 0.9700
C22 H22B 0.9700
C22 H22C 0.9700
C23 H23A 0.9700
C23 H23B 0.9700
C23 H23C 0.9700
C24 H24A 0.9800
C24 H24B 0.9800
C25 H25A 0.9700
C25 H25B 0.9700
C25 H25C 0.9700
C26 H26A 0.9700
C26 H26B 0.9700
C26 H26C 0.9700
C27 H27A 0.9700
C27 H27B 0.9700
C27 H27C 0.9700
C28 C29 1.60(3)
C28 H28A 0.9800
C28 H28B 0.9800
C29 C30 1.48(3)
C29 H29A 0.9800
C29 H29B 0.9800
C30 C31 1.54(3)
C30 H30A 0.9800
C30 H30B 0.9800
C31 H31A 0.9800
C31 H31B 0.9800

loop_
_geom_torsion_atom_site_label_1
_geom_torsion_atom_site_label_2
_geom_torsion_atom_site_label_3
_geom_torsion_atom_site_label_4
_geom_torsion
O1 Lu1 Si1 N1 174.9(6)
C24 Lu1 Si1 N1 36.5(6)
C20 Lu1 Si1 N1 -86.1(6)
C1 Lu1 Si1 N1 158.4(8)
C2 Lu1 Si1 N1 130.9(6)
O1 Lu1 Si1 C14 -87.7(7)
C24 Lu1 Si1 C14 133.9(7)
C20 Lu1 Si1 C14 11.3(7)
N1 Lu1 Si1 C14 97.5(7)
C1 Lu1 Si1 C14 -104.1(9)
C2 Lu1 Si1 C14 -131.6(6)
O1 Lu1 Si1 C15 97.9(9)
C24 Lu1 Si1 C15 -40.5(9)
C20 Lu1 Si1 C15 -163.1(8)
N1 Lu1 Si1 C15 -77.0(9)
C1 Lu1 Si1 C15 81.4(10)
C2 Lu1 Si1 C15 54.0(8)
O1 Lu1 Si1 C1 16.4(7)
C24 Lu1 Si1 C1 -122.0(8)
C20 Lu1 Si1 C1 115.4(7)
N1 Lu1 Si1 C1 -158.4(8)
C2 Lu1 Si1 C1 -27.5(7)
C24 Lu1 O1 C28 28.5(13)
C20 Lu1 O1 C28 137.9(13)
N1 Lu1 O1 C28 -109.6(16)
C1 Lu1 O1 C28 -109.6(13)
C2 Lu1 O1 C28 -84.1(13)
Si1 Lu1 O1 C28 -119.3(12)
C24 Lu1 O1 C31 -147.2(13)
C20 Lu1 O1 C31 -37.8(13)
N1 Lu1 O1 C31 74.7(18)
C1 Lu1 O1 C31 74.7(13)
C2 Lu1 O1 C31 100.2(13)
Si1 Lu1 O1 C31 65.0(13)
C14 Si1 N1 C16 11.6(12)
C15 Si1 N1 C16 -108.4(11)
C1 Si1 N1 C16 133.3(11)
Lu1 Si1 N1 C16 115.7(11)
C14 Si1 N1 C19 132.9(10)
C15 Si1 N1 C19 12.9(12)
C1 Si1 N1 C19 -105.4(11)
Lu1 Si1 N1 C19 -123.0(11)
C14 Si1 N1 Lu1 -104.1(6)
C15 Si1 N1 Lu1 136.0(6)
C1 Si1 N1 Lu1 17.6(7)
O1 Lu1 N1 C16 -135.1(13)
C24 Lu1 N1 C16 86.8(9)
C20 Lu1 N1 C16 -23.3(9)
C1 Lu1 N1 C16 -135.2(10)
C2 Lu1 N1 C16 -160.8(9)
Si1 Lu1 N1 C16 -121.7(10)
O1 Lu1 N1 C19 109.6(14)
C24 Lu1 N1 C19 -28.4(10)
C20 Lu1 N1 C19 -138.5(10)
C1 Lu1 N1 C19 109.6(11)
C2 Lu1 N1 C19 84.0(10)
Si1 Lu1 N1 C19 123.0(12)
O1 Lu1 N1 Si1 -13.4(15)
C24 Lu1 N1 Si1 -151.4(5)
C20 Lu1 N1 Si1 98.5(5)
C1 Lu1 N1 Si1 -13.4(5)
C2 Lu1 N1 Si1 -39.1(5)
N1 Si1 C1 C2 73.5(12)
C14 Si1 C1 C2 -168.1(11)
C15 Si1 C1 C2 -44.1(13)
Lu1 Si1 C1 C2 90.6(11)
N1 Si1 C1 C13 -131.4(11)
C14 Si1 C1 C13 -13.0(14)
C15 Si1 C1 C13 111.0(13)
Lu1 Si1 C1 C13 -114.3(14)
N1 Si1 C1 Lu1 -17.1(6)
C14 Si1 C1 Lu1 101.2(6)
C15 Si1 C1 Lu1 -134.7(6)
O1 Lu1 C1 C2 69.5(8)
C24 Lu1 C1 C2 -31.9(11)
C20 Lu1 C1 C2 162.0(8)
N1 Lu1 C1 C2 -110.5(9)
Si1 Lu1 C1 C2 -123.4(11)
O1 Lu1 C1 C13 -39.5(10)
C24 Lu1 C1 C13 -140.9(9)
C20 Lu1 C1 C13 53.0(10)
N1 Lu1 C1 C13 140.5(10)
C2 Lu1 C1 C13 -109.0(12)
Si1 Lu1 C1 C13 127.6(13)
O1 Lu1 C1 Si1 -167.0(6)
C24 Lu1 C1 Si1 91.6(8)
C20 Lu1 C1 Si1 -74.6(7)
N1 Lu1 C1 Si1 13.0(5)
C2 Lu1 C1 Si1 123.4(11)
C13 C1 C2 C3 175.9(15)
Si1 C1 C2 C3 -25(2)
Lu1 C1 C2 C3 65.0(17)
C13 C1 C2 C7 1.3(15)
Si1 C1 C2 C7 160.1(9)
Lu1 C1 C2 C7 -109.5(9)
C13 C1 C2 Lu1 110.8(10)
Si1 C1 C2 Lu1 -90.4(9)
O1 Lu1 C2 C1 -109.3(9)
C24 Lu1 C2 C1 157.1(8)
C20 Lu1 C2 C1 -25.2(11)
N1 Lu1 C2 C1 63.0(8)
Si1 Lu1 C2 C1 37.0(8)
O1 Lu1 C2 C3 109.8(9)
C24 Lu1 C2 C3 16.3(10)
C20 Lu1 C2 C3 -166.0(9)
N1 Lu1 C2 C3 -77.9(9)
C1 Lu1 C2 C3 -140.8(14)
Si1 Lu1 C2 C3 -103.8(9)
O1 Lu1 C2 C7 -6.3(10)
C24 Lu1 C2 C7 -99.9(10)
C20 Lu1 C2 C7 77.8(13)
N1 Lu1 C2 C7 166.0(11)
C1 Lu1 C2 C7 103.0(13)
Si1 Lu1 C2 C7 140.0(11)
C1 C2 C3 C4 -179.4(16)
C7 C2 C3 C4 -5(2)
Lu1 C2 C3 C4 -125.8(14)
C2 C3 C4 C5 3(3)
C3 C4 C5 C6 -2(3)
C4 C5 C6 C7 2(2)
C5 C6 C7 C8 -179.5(14)
C5 C6 C7 C2 -5(2)
C1 C2 C7 C6 -178.3(13)
C3 C2 C7 C6 5.7(18)
Lu1 C2 C7 C6 112.2(13)
C1 C2 C7 C8 -2.4(15)
C3 C2 C7 C8 -178.3(11)
Lu1 C2 C7 C8 -71.8(11)
C6 C7 C8 C9 -4(2)
C2 C7 C8 C9 -179.2(14)
C6 C7 C8 C13 178.1(13)
C2 C7 C8 C13 2.4(13)
C13 C8 C9 C10 0(2)
C7 C8 C9 C10 -178.6(15)
C8 C9 C10 C11 1(3)
C9 C10 C11 C12 -1(3)
C10 C11 C12 C13 1(2)
C11 C12 C13 C8 -1(2)
C11 C12 C13 C1 -179.8(14)
C9 C8 C13 C12 0.3(19)
C7 C8 C13 C12 179.0(12)
C9 C8 C13 C1 179.7(12)
C7 C8 C13 C1 -1.7(14)
C2 C1 C13 C12 179.4(14)
Si1 C1 C13 C12 21(2)
Lu1 C1 C13 C12 -83.5(16)
C2 C1 C13 C8 0.2(14)
Si1 C1 C13 C8 -158.1(10)
Lu1 C1 C13 C8 97.3(10)
C19 N1 C16 C17 -39.6(15)
Si1 N1 C16 C17 89.6(13)
Lu1 N1 C16 C17 -164.5(10)
N1 C16 C17 C18 29.4(17)
C16 C17 C18 C19 -7.1(19)
C16 N1 C19 C18 34.7(15)
Si1 N1 C19 C18 -95.1(13)
Lu1 N1 C19 C18 155.0(10)
C17 C18 C19 N1 -17.7(18)
C21 Si2 C20 Lu1 62.4(10)
C22 Si2 C20 Lu1 -56.7(11)
C23 Si2 C20 Lu1 -176.2(8)
O1 Lu1 C20 Si2 -81.7(9)
C24 Lu1 C20 Si2 15.2(10)
N1 Lu1 C20 Si2 114.9(9)
C1 Lu1 C20 Si2 -174.6(7)
C2 Lu1 C20 Si2 -162.5(6)
Si1 Lu1 C20 Si2 149.9(8)
C26 Si3 C24 Lu1 61.8(13)
C25 Si3 C24 Lu1 -59.4(13)
C27 Si3 C24 Lu1 -178.6(11)
O1 Lu1 C24 Si3 -82.3(11)
C20 Lu1 C24 Si3 -175.9(10)
N1 Lu1 C24 Si3 85.8(11)
C1 Lu1 C24 Si3 17.6(15)
C2 Lu1 C24 Si3 2.4(12)
Si1 Lu1 C24 Si3 65.7(12)
C31 O1 C28 C29 2(2)
Lu1 O1 C28 C29 -174.7(11)
O1 C28 C29 C30 -21(2)
C28 C29 C30 C31 31(2)
C28 O1 C31 C30 18(2)
Lu1 O1 C31 C30 -166.6(10)
C29 C30 C31 O1 -30.6(19)
